data_7021456
loop_
_publ_author_name
'Zou, Xiaoyan'
'Li, Mingjie'
'Yan, Pengfei'
'Zhang, Juwen'
'Hou, Guangfeng'
'Li, Guangming'

_publ_section_title
;
 Systematic study on the structures of salen type lanthanide complexes
 tuned by lanthanide contraction and corresponding luminescence.
;
_journal_issue 26
_journal_name_full 'Dalton transactions (Cambridge, England : 2003)'
_journal_page_first 9482
_journal_page_last 9489
_journal_paper_doi 10.1039/c3dt50534k
_journal_volume 42
_journal_year 2013
_chemical_formula_moiety 'C68 H72 N14 O26 Sm2, 2(C H2 Cl2), 2(C H4 O)'
_chemical_formula_sum 'C72 H84 Cl4 N14 O28 Sm2'
_chemical_formula_weight 2036.03
_chemical_name_systematic
;
?
;
_space_group_IT_number 2
_symmetry_cell_setting triclinic
_symmetry_space_group_name_Hall '-P 1'
_symmetry_space_group_name_H-M 'P -1'
_atom_sites_solution_hydrogens geom
_atom_sites_solution_primary direct
_atom_sites_solution_secondary difmap
_audit_creation_method SHELXL-97
_cell_angle_alpha 91.91(3)
_cell_angle_beta 106.88(3)
_cell_angle_gamma 92.56(3)
_cell_formula_units_Z 1
_cell_length_a 10.958(2)
_cell_length_b 10.997(2)
_cell_length_c 18.676(4)
_cell_measurement_reflns_used 16285
_cell_measurement_temperature 293(2)
_cell_measurement_theta_max 27.47
_cell_measurement_theta_min 3.01
_cell_volume 2148.9(8)
_computing_cell_refinement 'RAPID-AUTO (Rigaku 1998 <i>RAPID-AUTO</i>)'
_computing_data_collection 'RAPID-AUTO (Rigaku 1998 <i>RAPID-AUTO</i>)'
_computing_data_reduction 'CrystalClear (Rigaku/MSC, 2002)'
_computing_molecular_graphics 'SHELXTL (Sheldrick, 2008)'
_computing_publication_material SHELXL-97
_computing_structure_refinement 'SHELXL-97 (Sheldrick, 2008)'
_computing_structure_solution 'SHELXS-97 (Sheldrick, 2008)'
_diffrn_ambient_temperature 293(2)
_diffrn_measured_fraction_theta_full 0.988
_diffrn_measured_fraction_theta_max 0.988
_diffrn_measurement_device_type 'Rigaku RAXIS-RAPID'
_diffrn_measurement_method '\w scan'
_diffrn_radiation_monochromator graphite
_diffrn_radiation_source 'fine-focus sealed tube'
_diffrn_radiation_type MoK\a
_diffrn_radiation_wavelength 0.71073
_diffrn_reflns_av_R_equivalents 0.0750
_diffrn_reflns_av_unetI/netI 0.1033
_diffrn_reflns_limit_h_max 14
_diffrn_reflns_limit_h_min -14
_diffrn_reflns_limit_k_max 14
_diffrn_reflns_limit_k_min -13
_diffrn_reflns_limit_l_max 24
_diffrn_reflns_limit_l_min -24
_diffrn_reflns_number 21218
_diffrn_reflns_theta_full 27.47
_diffrn_reflns_theta_max 27.47
_diffrn_reflns_theta_min 3.01
_diffrn_standards_decay_% 0
_diffrn_standards_interval_count 0
_diffrn_standards_interval_time 0
_diffrn_standards_number 0
_exptl_absorpt_coefficient_mu 1.563
_exptl_absorpt_correction_T_max 0.6635
_exptl_absorpt_correction_T_min 0.5653
_exptl_absorpt_correction_type multi-scan
_exptl_absorpt_process_details 'ABSCOR (Higashi, 1995)'
_exptl_crystal_colour colorless
_exptl_crystal_density_diffrn 1.573
_exptl_crystal_density_method 'not measured'
_exptl_crystal_description block
_exptl_crystal_F_000 1030
_exptl_crystal_size_max 0.41
_exptl_crystal_size_mid 0.30
_exptl_crystal_size_min 0.29
_refine_diff_density_max 1.180
_refine_diff_density_min -0.993
_refine_diff_density_rms 0.126
_refine_ls_extinction_method none
_refine_ls_goodness_of_fit_ref 1.036
_refine_ls_hydrogen_treatment mixed
_refine_ls_matrix_type full
_refine_ls_number_parameters 542
_refine_ls_number_reflns 9748
_refine_ls_number_restraints 4
_refine_ls_restrained_S_all 1.036
_refine_ls_R_factor_all 0.0921
_refine_ls_R_factor_gt 0.0592
_refine_ls_shift/su_max 0.001
_refine_ls_shift/su_mean 0.000
_refine_ls_structure_factor_coef Fsqd
_refine_ls_weighting_details 'calc w=1/[\s^2^(Fo^2^)+(0.0482P)^2^+3.8466P] where P=(Fo^2^+2Fc^2^)/3'
_refine_ls_weighting_scheme calc
_refine_ls_wR_factor_gt 0.1272
_refine_ls_wR_factor_ref 0.1443
_reflns_number_gt 7080
_reflns_number_total 9748
_reflns_threshold_expression >2sigma(I)
_cod_data_source_file c3dt50534k.txt
_cod_data_source_block zxy-4
_cod_original_cell_volume 2148.9(7)
_cod_database_code 7021456

loop_
_symmetry_equiv_pos_as_xyz
'x, y, z'
'-x, -y, -z'

loop_
_atom_site_label
_atom_site_type_symbol
_atom_site_fract_x
_atom_site_fract_y
_atom_site_fract_z
_atom_site_U_iso_or_equiv
_atom_site_adp_type
_atom_site_occupancy
_atom_site_symmetry_multiplicity
_atom_site_calc_flag
_atom_site_refinement_flags
C1 C 0.2035(6) 0.6970(6) 0.2182(4) 0.0439(14) Uani 1 1 d .
C2 C 0.1913(7) 0.8018(6) 0.1751(5) 0.0589(19) Uani 1 1 d .
H2 H 0.2609 0.8317 0.1607 0.071 Uiso 1 1 calc R
C3 C 0.0786(8) 0.8605(7) 0.1539(5) 0.066(2) Uani 1 1 d .
H3 H 0.0737 0.9285 0.1251 0.079 Uiso 1 1 calc R
C4 C -0.0267(8) 0.8209(7) 0.1745(5) 0.067(2) Uani 1 1 d .
H4 H -0.1017 0.8620 0.1598 0.080 Uiso 1 1 calc R
C5 C -0.0204(7) 0.7211(7) 0.2165(4) 0.0555(18) Uani 1 1 d .
H5 H -0.0917 0.6945 0.2304 0.067 Uiso 1 1 calc R
C6 C 0.0933(6) 0.6573(6) 0.2393(4) 0.0434(14) Uani 1 1 d .
C7 C 0.0954(6) 0.5596(6) 0.2864(4) 0.0481(15) Uani 1 1 d .
H7 H 0.0204 0.5391 0.2980 0.058 Uiso 1 1 calc R
C8 C 0.1953(7) 0.4018(6) 0.3697(4) 0.0483(16) Uani 1 1 d .
H8A H 0.2181 0.3252 0.3512 0.058 Uiso 1 1 calc R
H8B H 0.1110 0.3897 0.3762 0.058 Uiso 1 1 calc R
C9 C 0.2910(7) 0.4404(6) 0.4442(4) 0.0471(15) Uani 1 1 d .
H9A H 0.3739 0.4581 0.4367 0.057 Uiso 1 1 calc R
H9B H 0.2991 0.3738 0.4777 0.057 Uiso 1 1 calc R
C10 C 0.2513(7) 0.5530(6) 0.4803(4) 0.0502(16) Uani 1 1 d .
H10A H 0.2370 0.6179 0.4453 0.060 Uiso 1 1 calc R
H10B H 0.1717 0.5336 0.4914 0.060 Uiso 1 1 calc R
C11 C 0.3933(6) 0.7055(6) 0.5658(4) 0.0458(15) Uani 1 1 d .
H11 H 0.3611 0.7635 0.5312 0.055 Uiso 1 1 calc R
C12 C 0.4871(7) 0.7465(5) 0.6328(4) 0.0447(15) Uani 1 1 d .
C13 C 0.5271(8) 0.8712(6) 0.6433(5) 0.064(2) Uani 1 1 d .
H13 H 0.4926 0.9245 0.6061 0.077 Uiso 1 1 calc R
C14 C 0.6138(10) 0.9131(7) 0.7060(6) 0.078(3) Uani 1 1 d .
H14 H 0.6383 0.9958 0.7121 0.094 Uiso 1 1 calc R
C15 C 0.6686(9) 0.8367(6) 0.7625(5) 0.067(2) Uani 1 1 d .
H15 H 0.7292 0.8682 0.8058 0.080 Uiso 1 1 calc R
C16 C 0.6331(7) 0.7131(6) 0.7545(4) 0.0510(16) Uani 1 1 d .
H16 H 0.6708 0.6619 0.7923 0.061 Uiso 1 1 calc R
C17 C 0.5415(6) 0.6656(5) 0.6903(4) 0.0402(14) Uani 1 1 d .
C18 C 0.4263(7) 0.4922(7) 0.0916(4) 0.0559(18) Uani 1 1 d .
C19 C 0.3423(8) 0.5735(9) 0.0481(5) 0.071(2) Uani 1 1 d .
H19 H 0.3343 0.6495 0.0691 0.086 Uiso 1 1 calc R
C20 C 0.2734(10) 0.5433(13) -0.0236(6) 0.097(3) Uani 1 1 d .
H20 H 0.2197 0.5995 -0.0506 0.117 Uiso 1 1 calc R
C21 C 0.2804(11) 0.4316(15) -0.0578(5) 0.106(4) Uani 1 1 d .
H21 H 0.2316 0.4123 -0.1069 0.127 Uiso 1 1 calc R
C22 C 0.3593(11) 0.3514(11) -0.0186(6) 0.090(3) Uani 1 1 d .
H22 H 0.3650 0.2762 -0.0413 0.108 Uiso 1 1 calc R
C23 C 0.4339(8) 0.3784(8) 0.0565(5) 0.065(2) Uani 1 1 d .
C24 C 0.5141(9) 0.2917(8) 0.0952(5) 0.072(2) Uani 1 1 d .
H24 H 0.5096 0.2157 0.0709 0.087 Uiso 1 1 calc R
C25 C 0.6747(9) 0.2148(8) 0.2057(6) 0.080(3) Uani 1 1 d .
H25A H 0.6454 0.1346 0.1821 0.097 Uiso 1 1 calc R
H25B H 0.6651 0.2156 0.2557 0.097 Uiso 1 1 calc R
C26 C 0.8133(9) 0.2376(9) 0.2111(6) 0.083(3) Uani 1 1 d .
H26A H 0.8428 0.3177 0.2346 0.100 Uiso 1 1 calc R
H26B H 0.8231 0.2364 0.1611 0.100 Uiso 1 1 calc R
C27 C 0.8948(11) 0.1419(10) 0.2563(6) 0.098(3) Uani 1 1 d .
H27A H 0.8593 0.0611 0.2365 0.118 Uiso 1 1 calc R
H27B H 0.9808 0.1507 0.2519 0.118 Uiso 1 1 calc R
C28 C 0.8517(8) 0.0709(8) 0.3659(6) 0.078(3) Uani 1 1 d .
H28 H 0.8118 0.0021 0.3367 0.093 Uiso 1 1 calc R
C29 C 0.8579(8) 0.0781(8) 0.4444(6) 0.072(2) Uani 1 1 d .
C30 C 0.7989(9) -0.0129(10) 0.4745(7) 0.093(3) Uani 1 1 d .
H30 H 0.7559 -0.0789 0.4436 0.111 Uiso 1 1 calc R
C31 C 0.8020(13) -0.0083(13) 0.5486(9) 0.115(4) Uani 1 1 d .
H31 H 0.7599 -0.0693 0.5672 0.138 Uiso 1 1 calc R
C32 C 0.8678(12) 0.0870(14) 0.5944(7) 0.104(4) Uani 1 1 d .
H32 H 0.8716 0.0901 0.6448 0.125 Uiso 1 1 calc R
C33 C 0.9281(12) 0.1778(10) 0.5670(7) 0.100(4) Uani 1 1 d .
H33 H 0.9741 0.2408 0.5995 0.120 Uiso 1 1 calc R
C34 C 0.9219(9) 0.1779(9) 0.4917(6) 0.078(3) Uani 1 1 d .
C35 C 0.0530(13) 0.3162(10) 0.0330(7) 0.111(4) Uani 1 1 d .
H35A H -0.0189 0.3339 -0.0091 0.133 Uiso 1 1 calc R
H35B H 0.1292 0.3222 0.0165 0.133 Uiso 1 1 calc R
Cl1 Cl 0.0679(3) 0.4248(3) 0.10387(19) 0.1177(10) Uani 1 1 d .
Cl2 Cl 0.0317(6) 0.1733(4) 0.0564(3) 0.196(2) Uani 1 1 d .
N1 N 0.1933(5) 0.4956(5) 0.3151(3) 0.0463(13) Uani 1 1 d D
H111 H 0.260(5) 0.513(7) 0.298(4) 0.069 Uiso 1 1 d D
N2 N 0.3484(6) 0.5942(5) 0.5486(3) 0.0459(12) Uani 1 1 d D
H121 H 0.388(7) 0.548(6) 0.586(3) 0.069 Uiso 1 1 d D
N3 N 0.5943(7) 0.3074(6) 0.1619(4) 0.0660(18) Uani 1 1 d D
H131 H 0.586(9) 0.379(4) 0.185(5) 0.099 Uiso 1 1 d D
N4 N 0.8989(8) 0.1556(7) 0.3355(5) 0.081(2) Uani 1 1 d .
N5 N 0.4957(6) 0.7883(5) 0.3960(4) 0.0575(16) Uani 1 1 d .
N6 N 0.6097(6) 0.8334(5) 0.1863(4) 0.0534(15) Uani 1 1 d .
N7 N 0.7872(5) 0.5544(5) 0.3434(3) 0.0489(13) Uani 1 1 d .
O1 O 0.3076(4) 0.6396(4) 0.2381(3) 0.0494(11) Uani 1 1 d .
O2 O 0.5087(5) 0.5486(4) 0.6809(3) 0.0508(11) Uani 1 1 d .
O3 O 0.4952(5) 0.5213(4) 0.1598(3) 0.0536(12) Uani 1 1 d .
O4 O 0.9755(11) 0.2690(6) 0.4664(5) 0.120(3) Uani 1 1 d .
H4A H 0.9653 0.2567 0.4214 0.180 Uiso 1 1 calc R
O5 O 0.4771(5) 0.6737(4) 0.3951(3) 0.0534(12) Uani 1 1 d .
O6 O 0.4850(8) 0.8542(5) 0.4465(4) 0.104(3) Uani 1 1 d .
O7 O 0.5283(6) 0.8291(4) 0.3415(3) 0.0629(15) Uani 1 1 d .
O8 O 0.4938(5) 0.8070(5) 0.1758(3) 0.0644(14) Uani 1 1 d .
O9 O 0.6442(6) 0.9116(5) 0.1500(4) 0.088(2) Uani 1 1 d .
O10 O 0.6879(5) 0.7790(5) 0.2356(3) 0.0666(15) Uani 1 1 d .
O11 O 0.7278(4) 0.6246(4) 0.3756(3) 0.0510(11) Uani 1 1 d .
O12 O 0.8899(5) 0.5157(6) 0.3766(3) 0.0738(17) Uani 1 1 d .
O13 O 0.7332(5) 0.5265(5) 0.2750(3) 0.0597(13) Uani 1 1 d .
O14 O 0.620(2) -0.009(2) 0.9328(13) 0.396(14) Uiso 1 1 d D
H14A H 0.6719 -0.0511 0.9207 0.595 Uiso 1 1 d R
C36 C 0.698(2) 0.0582(18) 1.0003(11) 0.199(8) Uiso 1 1 d D
H36A H 0.7863 0.0464 1.0066 0.299 Uiso 1 1 calc R
H36B H 0.6748 0.0291 1.0429 0.299 Uiso 1 1 calc R
H36C H 0.6827 0.1433 0.9960 0.299 Uiso 1 1 calc R
Sm1 Sm 0.52570(3) 0.63608(3) 0.269291(19) 0.03624(10) Uani 1 1 d .

loop_
_atom_site_aniso_label
_atom_site_aniso_U_11
_atom_site_aniso_U_22
_atom_site_aniso_U_33
_atom_site_aniso_U_23
_atom_site_aniso_U_13
_atom_site_aniso_U_12
C1 0.037(3) 0.051(3) 0.040(4) 0.005(3) 0.005(3) 0.001(3)
C2 0.054(4) 0.057(4) 0.067(5) 0.014(4) 0.020(4) -0.002(3)
C3 0.059(5) 0.055(4) 0.080(6) 0.016(4) 0.012(5) 0.014(4)
C4 0.053(5) 0.070(5) 0.072(6) 0.004(4) 0.007(4) 0.020(4)
C5 0.042(4) 0.067(4) 0.057(5) -0.002(4) 0.012(4) 0.006(3)
C6 0.034(3) 0.053(4) 0.041(4) 0.002(3) 0.008(3) 0.000(3)
C7 0.037(3) 0.069(4) 0.040(4) -0.001(3) 0.013(3) -0.001(3)
C8 0.059(4) 0.044(3) 0.044(4) 0.008(3) 0.020(3) -0.008(3)
C9 0.050(4) 0.054(4) 0.037(4) 0.008(3) 0.011(3) 0.005(3)
C10 0.046(4) 0.065(4) 0.039(4) 0.003(3) 0.010(3) 0.008(3)
C11 0.045(4) 0.047(3) 0.050(4) 0.012(3) 0.019(3) 0.013(3)
C12 0.051(4) 0.041(3) 0.043(4) 0.007(3) 0.015(3) 0.009(3)
C13 0.077(6) 0.040(3) 0.068(5) 0.013(3) 0.007(5) -0.001(4)
C14 0.092(7) 0.045(4) 0.085(7) 0.008(4) 0.006(6) -0.010(4)
C15 0.078(6) 0.046(4) 0.067(5) -0.003(4) 0.007(5) -0.008(4)
C16 0.058(4) 0.048(4) 0.045(4) 0.007(3) 0.011(4) 0.005(3)
C17 0.043(3) 0.040(3) 0.041(4) 0.004(3) 0.018(3) 0.006(3)
C18 0.045(4) 0.082(5) 0.041(4) 0.008(4) 0.013(3) -0.008(4)
C19 0.064(5) 0.098(6) 0.052(5) 0.018(4) 0.015(4) 0.006(5)
C20 0.063(6) 0.160(11) 0.059(6) 0.036(7) 0.002(5) -0.008(7)
C21 0.074(7) 0.193(13) 0.036(5) -0.003(7) -0.001(5) -0.037(8)
C22 0.084(7) 0.119(8) 0.062(6) -0.024(6) 0.024(6) -0.037(6)
C23 0.052(4) 0.088(6) 0.050(5) -0.013(4) 0.014(4) -0.013(4)
C24 0.075(6) 0.075(5) 0.076(6) -0.023(5) 0.040(5) -0.015(5)
C25 0.086(7) 0.061(5) 0.104(8) 0.010(5) 0.041(6) 0.018(5)
C26 0.087(7) 0.085(6) 0.087(7) 0.002(5) 0.038(6) 0.025(5)
C27 0.102(8) 0.104(8) 0.096(8) -0.004(6) 0.037(7) 0.040(6)
C28 0.054(5) 0.067(5) 0.097(8) -0.010(5) -0.001(5) 0.010(4)
C29 0.057(5) 0.066(5) 0.090(7) 0.007(5) 0.012(5) 0.016(4)
C30 0.064(6) 0.096(7) 0.108(9) 0.006(7) 0.010(6) -0.009(5)
C31 0.095(9) 0.131(11) 0.125(12) 0.045(9) 0.035(9) 0.017(8)
C32 0.089(8) 0.137(11) 0.084(8) 0.011(8) 0.015(7) 0.046(8)
C33 0.123(10) 0.085(7) 0.085(8) 0.003(6) 0.016(7) 0.043(7)
C34 0.076(6) 0.073(6) 0.077(7) -0.003(5) 0.007(5) 0.022(5)
C35 0.141(11) 0.108(8) 0.101(9) 0.013(7) 0.064(9) -0.004(7)
Cl1 0.096(2) 0.135(3) 0.105(2) -0.018(2) 0.0065(18) 0.0030(19)
Cl2 0.289(7) 0.102(3) 0.147(4) 0.028(2) -0.015(4) 0.001(3)
N1 0.045(3) 0.058(3) 0.038(3) 0.007(2) 0.016(3) -0.006(3)
N2 0.052(3) 0.048(3) 0.035(3) 0.009(2) 0.008(3) 0.006(3)
N3 0.077(5) 0.062(4) 0.066(5) -0.001(3) 0.032(4) 0.010(4)
N4 0.086(6) 0.076(5) 0.078(6) -0.005(4) 0.018(5) 0.018(4)
N5 0.070(4) 0.048(3) 0.061(4) 0.000(3) 0.030(4) 0.000(3)
N6 0.057(4) 0.044(3) 0.068(4) 0.012(3) 0.032(3) -0.002(3)
N7 0.038(3) 0.060(3) 0.052(4) 0.016(3) 0.015(3) 0.004(3)
O1 0.032(2) 0.061(3) 0.058(3) 0.018(2) 0.014(2) 0.006(2)
O2 0.064(3) 0.034(2) 0.046(3) 0.0082(19) 0.004(2) -0.001(2)
O3 0.065(3) 0.061(3) 0.032(2) 0.001(2) 0.010(2) 0.007(2)
O4 0.186(9) 0.059(4) 0.097(6) 0.000(4) 0.015(6) -0.011(5)
O5 0.065(3) 0.042(2) 0.059(3) 0.008(2) 0.027(3) -0.002(2)
O6 0.174(8) 0.065(4) 0.106(6) -0.018(4) 0.096(6) -0.008(4)
O7 0.096(4) 0.038(2) 0.069(4) 0.006(2) 0.046(3) 0.000(2)
O8 0.055(3) 0.069(3) 0.069(4) 0.030(3) 0.017(3) 0.000(3)
O9 0.096(5) 0.071(4) 0.112(5) 0.042(4) 0.049(4) -0.002(3)
O10 0.047(3) 0.072(3) 0.084(4) 0.025(3) 0.023(3) 0.004(3)
O11 0.043(3) 0.059(3) 0.052(3) 0.002(2) 0.015(2) 0.003(2)
O12 0.046(3) 0.104(4) 0.074(4) 0.026(3) 0.015(3) 0.032(3)
O13 0.052(3) 0.073(3) 0.054(3) 0.000(3) 0.013(3) 0.017(3)
Sm1 0.03549(16) 0.03566(16) 0.03893(18) 0.00881(11) 0.01201(13) 0.00346(11)

loop_
_atom_type_symbol
_atom_type_description
_atom_type_scat_dispersion_real
_atom_type_scat_dispersion_imag
_atom_type_scat_source
C C 0.0033 0.0016 'International Tables Vol C Tables 4.2.6.8 and 6.1.1.4'
H H 0.0000 0.0000 'International Tables Vol C Tables 4.2.6.8 and 6.1.1.4'
N N 0.0061 0.0033 'International Tables Vol C Tables 4.2.6.8 and 6.1.1.4'
O O 0.0106 0.0060 'International Tables Vol C Tables 4.2.6.8 and 6.1.1.4'
Sm Sm -0.1638 3.4418 'International Tables Vol C Tables 4.2.6.8 and 6.1.1.4'
Cl Cl 0.1484 0.1585 'International Tables Vol C Tables 4.2.6.8 and 6.1.1.4'

loop_
_geom_angle_atom_site_label_1
_geom_angle_atom_site_label_2
_geom_angle_atom_site_label_3
_geom_angle
_geom_angle_site_symmetry_1
_geom_angle_site_symmetry_3
O1 C1 C2 122.8(6) . .
O1 C1 C6 121.1(6) . .
C2 C1 C6 116.1(6) . .
C3 C2 C1 121.6(7) . .
C3 C2 H2 119.2 . .
C1 C2 H2 119.2 . .
C4 C3 C2 121.6(7) . .
C4 C3 H3 119.2 . .
C2 C3 H3 119.2 . .
C5 C4 C3 119.6(7) . .
C5 C4 H4 120.2 . .
C3 C4 H4 120.2 . .
C4 C5 C6 121.0(7) . .
C4 C5 H5 119.5 . .
C6 C5 H5 119.5 . .
C7 C6 C5 117.9(6) . .
C7 C6 C1 121.8(6) . .
C5 C6 C1 120.2(6) . .
N1 C7 C6 125.7(6) . .
N1 C7 H7 117.2 . .
C6 C7 H7 117.2 . .
N1 C8 C9 110.1(5) . .
N1 C8 H8A 109.6 . .
C9 C8 H8A 109.6 . .
N1 C8 H8B 109.6 . .
C9 C8 H8B 109.6 . .
H8A C8 H8B 108.2 . .
C8 C9 C10 111.8(5) . .
C8 C9 H9A 109.3 . .
C10 C9 H9A 109.3 . .
C8 C9 H9B 109.3 . .
C10 C9 H9B 109.3 . .
H9A C9 H9B 107.9 . .
N2 C10 C9 111.1(5) . .
N2 C10 H10A 109.4 . .
C9 C10 H10A 109.4 . .
N2 C10 H10B 109.4 . .
C9 C10 H10B 109.4 . .
H10A C10 H10B 108.0 . .
N2 C11 C12 125.6(6) . .
N2 C11 H11 117.2 . .
C12 C11 H11 117.2 . .
C13 C12 C11 119.0(6) . .
C13 C12 C17 119.1(7) . .
C11 C12 C17 121.9(6) . .
C14 C13 C12 120.5(7) . .
C14 C13 H13 119.8 . .
C12 C13 H13 119.8 . .
C13 C14 C15 121.6(8) . .
C13 C14 H14 119.2 . .
C15 C14 H14 119.2 . .
C14 C15 C16 120.0(8) . .
C14 C15 H15 120.0 . .
C16 C15 H15 120.0 . .
C15 C16 C17 120.4(7) . .
C15 C16 H16 119.8 . .
C17 C16 H16 119.8 . .
O2 C17 C16 121.3(6) . .
O2 C17 C12 120.3(6) . .
C16 C17 C12 118.4(6) . .
O3 C18 C23 121.6(7) . .
O3 C18 C19 122.0(8) . .
C23 C18 C19 116.4(8) . .
C20 C19 C18 121.5(10) . .
C20 C19 H19 119.3 . .
C18 C19 H19 119.3 . .
C19 C20 C21 122.0(11) . .
C19 C20 H20 119.0 . .
C21 C20 H20 119.0 . .
C22 C21 C20 118.6(10) . .
C22 C21 H21 120.7 . .
C20 C21 H21 120.7 . .
C21 C22 C23 121.7(10) . .
C21 C22 H22 119.2 . .
C23 C22 H22 119.2 . .
C24 C23 C18 120.6(8) . .
C24 C23 C22 119.7(9) . .
C18 C23 C22 119.8(9) . .
N3 C24 C23 126.1(8) . .
N3 C24 H24 116.9 . .
C23 C24 H24 116.9 . .
N3 C25 C26 112.0(8) . .
N3 C25 H25A 109.2 . .
C26 C25 H25A 109.2 . .
N3 C25 H25B 109.2 . .
C26 C25 H25B 109.2 . .
H25A C25 H25B 107.9 . .
C25 C26 C27 111.4(9) . .
C25 C26 H26A 109.3 . .
C27 C26 H26A 109.3 . .
C25 C26 H26B 109.3 . .
C27 C26 H26B 109.3 . .
H26A C26 H26B 108.0 . .
N4 C27 C26 110.4(7) . .
N4 C27 H27A 109.6 . .
C26 C27 H27A 109.6 . .
N4 C27 H27B 109.6 . .
C26 C27 H27B 109.6 . .
H27A C27 H27B 108.1 . .
N4 C28 C29 122.2(9) . .
N4 C28 H28 118.9 . .
C29 C28 H28 118.9 . .
C30 C29 C34 118.5(10) . .
C30 C29 C28 120.5(10) . .
C34 C29 C28 121.1(9) . .
C31 C30 C29 121.9(12) . .
C31 C30 H30 119.0 . .
C29 C30 H30 119.0 . .
C32 C31 C30 119.1(13) . .
C32 C31 H31 120.5 . .
C30 C31 H31 120.5 . .
C31 C32 C33 120.7(12) . .
C31 C32 H32 119.6 . .
C33 C32 H32 119.6 . .
C32 C33 C34 121.3(12) . .
C32 C33 H33 119.4 . .
C34 C33 H33 119.4 . .
O4 C34 C33 119.9(10) . .
O4 C34 C29 121.7(10) . .
C33 C34 C29 118.4(11) . .
Cl2 C35 Cl1 114.5(7) . .
Cl2 C35 H35A 108.6 . .
Cl1 C35 H35A 108.6 . .
Cl2 C35 H35B 108.6 . .
Cl1 C35 H35B 108.6 . .
H35A C35 H35B 107.6 . .
C7 N1 C8 123.9(5) . .
C7 N1 H111 114(5) . .
C8 N1 H111 122(5) . .
C11 N2 C10 125.3(6) . .
C11 N2 H121 108(5) . .
C10 N2 H121 127(5) . .
C24 N3 C25 127.0(8) . .
C24 N3 H131 112(6) . .
C25 N3 H131 120(6) . .
C28 N4 C27 120.2(9) . .
O6 N5 O7 122.1(6) . .
O6 N5 O5 122.1(6) . .
O7 N5 O5 115.9(5) . .
O6 N5 Sm1 177.5(5) . .
O7 N5 Sm1 55.4(3) . .
O5 N5 Sm1 60.4(3) . .
O9 N6 O8 120.4(7) . .
O9 N6 O10 121.9(7) . .
O8 N6 O10 117.7(5) . .
O9 N6 Sm1 177.6(5) . .
O8 N6 Sm1 59.5(3) . .
O10 N6 Sm1 58.3(3) . .
O12 N7 O13 121.8(6) . .
O12 N7 O11 122.1(6) . .
O13 N7 O11 116.2(5) . .
O12 N7 Sm1 175.3(4) . .
O13 N7 Sm1 59.9(3) . .
O11 N7 Sm1 56.5(3) . .
C1 O1 Sm1 151.3(4) . .
C17 O2 Sm1 149.9(4) . 2_666
C18 O3 Sm1 149.3(5) . .
C34 O4 H4A 109.5 . .
N5 O5 Sm1 94.3(4) . .
N5 O7 Sm1 99.7(4) . .
N6 O8 Sm1 95.8(4) . .
N6 O10 Sm1 97.0(4) . .
N7 O11 Sm1 98.6(4) . .
N7 O13 Sm1 95.2(3) . .
C36 O14 H14A 103.3 . .
O14 C36 H36A 109.5 . .
O14 C36 H36B 109.5 . .
H36A C36 H36B 109.5 . .
O14 C36 H36C 109.5 . .
H36A C36 H36C 109.5 . .
H36B C36 H36C 109.5 . .
O1 Sm1 O3 86.61(18) . .
O1 Sm1 O2 83.47(16) . 2_666
O3 Sm1 O2 84.57(16) . 2_666
O1 Sm1 O7 85.59(18) . .
O3 Sm1 O7 153.12(17) . .
O2 Sm1 O7 119.93(16) 2_666 .
O1 Sm1 O11 144.88(15) . .
O3 Sm1 O11 120.46(16) . .
O2 Sm1 O11 77.91(16) 2_666 .
O7 Sm1 O11 78.48(18) . .
O1 Sm1 O10 130.07(16) . .
O3 Sm1 O10 90.93(19) . .
O2 Sm1 O10 145.92(17) 2_666 .
O7 Sm1 O10 74.80(17) . .
O11 Sm1 O10 75.43(17) . .
O1 Sm1 O8 81.29(16) . .
O3 Sm1 O8 80.26(18) . .
O2 Sm1 O8 159.04(18) 2_666 .
O7 Sm1 O8 73.14(17) . .
O11 Sm1 O8 122.38(17) . .
O10 Sm1 O8 49.31(17) . .
O1 Sm1 O5 75.21(17) . .
O3 Sm1 O5 149.98(17) . .
O2 Sm1 O5 69.98(15) 2_666 .
O7 Sm1 O5 50.14(15) . .
O11 Sm1 O5 70.52(15) . .
O10 Sm1 O5 119.07(17) . .
O8 Sm1 O5 119.23(16) . .
O1 Sm1 O13 151.67(17) . .
O3 Sm1 O13 71.07(17) . .
O2 Sm1 O13 77.39(17) 2_666 .
O7 Sm1 O13 122.08(19) . .
O11 Sm1 O13 49.71(16) . .
O10 Sm1 O13 69.24(17) . .
O8 Sm1 O13 110.73(17) . .
O5 Sm1 O13 116.33(16) . .
O1 Sm1 N5 79.23(18) . .
O3 Sm1 N5 165.77(18) . .
O2 Sm1 N5 95.18(16) 2_666 .
O7 Sm1 N5 24.87(15) . .
O11 Sm1 N5 73.17(17) . .
O10 Sm1 N5 97.03(18) . .
O8 Sm1 N5 96.00(17) . .
O5 Sm1 N5 25.27(14) . .
O13 Sm1 N5 122.82(18) . .
O1 Sm1 N6 105.83(17) . .
O3 Sm1 N6 84.26(17) . .
O2 Sm1 N6 164.99(15) 2_666 .
O7 Sm1 N6 73.24(15) . .
O11 Sm1 N6 99.28(17) . .
O10 Sm1 N6 24.68(16) . .
O8 Sm1 N6 24.66(16) . .
O5 Sm1 N6 123.34(15) . .
O13 Sm1 N6 89.50(16) . .
N5 Sm1 N6 98.10(16) . .
O1 Sm1 N7 158.21(15) . .
O3 Sm1 N7 95.62(17) . .
O2 Sm1 N7 75.20(16) 2_666 .
O7 Sm1 N7 101.09(19) . .
O11 Sm1 N7 24.91(15) . .
O10 Sm1 N7 71.65(16) . .
O8 Sm1 N7 120.48(16) . .
O5 Sm1 N7 93.05(16) . .
O13 Sm1 N7 24.86(15) . .
N5 Sm1 N7 98.08(18) . .
N6 Sm1 N7 95.97(16) . .

loop_
_geom_bond_atom_site_label_1
_geom_bond_atom_site_label_2
_geom_bond_distance
_geom_bond_site_symmetry_2
C1 O1 1.292(7) .
C1 C2 1.417(9) .
C1 C6 1.431(8) .
C2 C3 1.379(10) .
C2 H2 0.9300 .
C3 C4 1.376(11) .
C3 H3 0.9300 .
C4 C5 1.362(11) .
C4 H4 0.9300 .
C5 C6 1.420(9) .
C5 H5 0.9300 .
C6 C7 1.407(9) .
C7 N1 1.300(8) .
C7 H7 0.9300 .
C8 N1 1.472(8) .
C8 C9 1.513(9) .
C8 H8A 0.9700 .
C8 H8B 0.9700 .
C9 C10 1.530(9) .
C9 H9A 0.9700 .
C9 H9B 0.9700 .
C10 N2 1.448(9) .
C10 H10A 0.9700 .
C10 H10B 0.9700 .
C11 N2 1.292(8) .
C11 C12 1.414(10) .
C11 H11 0.9300 .
C12 C13 1.410(9) .
C12 C17 1.429(8) .
C13 C14 1.329(12) .
C13 H13 0.9300 .
C14 C15 1.383(12) .
C14 H14 0.9300 .
C15 C16 1.388(9) .
C15 H15 0.9300 .
C16 C17 1.389(9) .
C16 H16 0.9300 .
C17 O2 1.312(7) .
C18 O3 1.299(9) .
C18 C23 1.411(11) .
C18 C19 1.412(11) .
C19 C20 1.354(13) .
C19 H19 0.9300 .
C20 C21 1.381(16) .
C20 H20 0.9300 .
C21 C22 1.343(16) .
C21 H21 0.9300 .
C22 C23 1.417(13) .
C22 H22 0.9300 .
C23 C24 1.399(12) .
C24 N3 1.301(11) .
C24 H24 0.9300 .
C25 N3 1.483(11) .
C25 C26 1.501(13) .
C25 H25A 0.9700 .
C25 H25B 0.9700 .
C26 C27 1.524(13) .
C26 H26A 0.9700 .
C26 H26B 0.9700 .
C27 N4 1.469(12) .
C27 H27A 0.9700 .
C27 H27B 0.9700 .
C28 N4 1.274(12) .
C28 C29 1.447(13) .
C28 H28 0.9300 .
C29 C30 1.388(13) .
C29 C34 1.408(13) .
C30 C31 1.372(16) .
C30 H30 0.9300 .
C31 C32 1.366(17) .
C31 H31 0.9300 .
C32 C33 1.367(16) .
C32 H32 0.9300 .
C33 C34 1.389(14) .
C33 H33 0.9300 .
C34 O4 1.309(12) .
C35 Cl2 1.670(11) .
C35 Cl1 1.720(11) .
C35 H35A 0.9700 .
C35 H35B 0.9700 .
N1 H111 0.897(10) .
N2 H121 0.898(10) .
N3 H131 0.900(10) .
N5 O6 1.205(7) .
N5 O7 1.262(7) .
N5 O5 1.266(7) .
N5 Sm1 2.958(6) .
N6 O9 1.226(7) .
N6 O8 1.246(7) .
N6 O10 1.250(8) .
N6 Sm1 2.972(5) .
N7 O12 1.220(7) .
N7 O13 1.262(7) .
N7 O11 1.274(7) .
N7 Sm1 2.990(6) .
O1 Sm1 2.292(4) .
O2 Sm1 2.323(4) 2_666
O3 Sm1 2.297(4) .
O4 H4A 0.8200 .
O5 Sm1 2.580(4) .
O7 Sm1 2.471(5) .
O8 Sm1 2.574(5) .
O10 Sm1 2.548(5) .
O11 Sm1 2.520(5) .
O13 Sm1 2.598(5) .
O14 C36 1.455(10) .
O14 H14A 0.8200 .
C36 H36A 0.9600 .
C36 H36B 0.9600 .
C36 H36C 0.9600 .
Sm1 O2 2.323(4) 2_666

loop_
_geom_hbond_atom_site_label_D
_geom_hbond_atom_site_label_H
_geom_hbond_atom_site_label_A
_geom_hbond_distance_DH
_geom_hbond_distance_HA
_geom_hbond_distance_DA
_geom_hbond_angle_DHA
_geom_hbond_site_symmetry_A
N1 H111 O1 0.897(10) 1.96(5) 2.676(7) 136(7) .
N1 H111 O2 0.897(10) 2.57(5) 3.303(7) 139(6) 2_666
N2 H121 O2 0.898(10) 1.87(5) 2.661(7) 145(7) .
N2 H121 O11 0.898(10) 2.47(7) 3.037(7) 121(6) 2_666
N3 H131 O3 0.900(10) 1.89(7) 2.632(8) 138(9) .
N3 H131 O13 0.900(10) 2.47(7) 3.170(9) 135(8) .
O4 H4A N4 0.82 1.86 2.598(11) 148.5 .
